data_7218604
loop_
_publ_author_name
'Li, Quan-Quan'
'Kang, Yi-Fan'
'Ren, Chun-Yan'
'Yang, Guo-Ping'
'Liu, Qing Liu, Ping'
'Wang, Yao-Yu'

_publ_section_title
;
 Reaction-controlled assemblies and structural diversities of seven
 Co(ii)/Cu(ii) complexes based on a bipyridine-dicarboxylate N-oxide
 ligand
;
_journal_issue 4
_journal_name_full CrystEngComm
_journal_page_first 775
_journal_paper_doi 10.1039/C4CE02008A
_journal_volume 17
_journal_year 2015
_chemical_formula_sum 'C14 H11 Co N3 O8'
_chemical_formula_weight 408.17
_chemical_name_systematic
; 
 ? 
;
_space_group_IT_number 12
_symmetry_cell_setting monoclinic
_symmetry_space_group_name_Hall '-C 2y'
_symmetry_space_group_name_H-M 'C 1 2/m 1'
_atom_sites_solution_hydrogens geom
_atom_sites_solution_primary direct
_atom_sites_solution_secondary difmap
_audit_creation_method SHELXL-97
_cell_angle_alpha 90.00
_cell_angle_beta 96.971(3)
_cell_angle_gamma 90.00
_cell_formula_units_Z 4
_cell_length_a 14.462(2)
_cell_length_b 15.486(3)
_cell_length_c 7.4899(12)
_cell_measurement_reflns_used 533
_cell_measurement_temperature 296(2)
_cell_measurement_theta_max 19.305
_cell_measurement_theta_min 2.630
_cell_volume 1665.0(5)
_computing_cell_refinement 'Bruker SAINT'
_computing_data_collection 'Bruker APEX2'
_computing_data_reduction 'Bruker SAINT'
_computing_molecular_graphics 'Bruker SHELXTL'
_computing_publication_material 'Bruker SHELXTL'
_computing_structure_refinement 'SHELXL-97 (Sheldrick, 2008)'
_computing_structure_solution 'SHELXS-97 (Sheldrick, 2008)'
_diffrn_ambient_temperature 296(2)
_diffrn_measured_fraction_theta_full 0.997
_diffrn_measured_fraction_theta_max 0.997
_diffrn_measurement_device_type 'Bruker APEX-II CCD'
_diffrn_measurement_method '\f and \w scans'
_diffrn_radiation_monochromator graphite
_diffrn_radiation_source 'fine-focus sealed tube'
_diffrn_radiation_type MoK\a
_diffrn_radiation_wavelength 0.71073
_diffrn_reflns_av_R_equivalents 0.0504
_diffrn_reflns_av_sigmaI/netI 0.0615
_diffrn_reflns_limit_h_max 17
_diffrn_reflns_limit_h_min -14
_diffrn_reflns_limit_k_max 16
_diffrn_reflns_limit_k_min -18
_diffrn_reflns_limit_l_max 8
_diffrn_reflns_limit_l_min -8
_diffrn_reflns_number 4251
_diffrn_reflns_theta_full 25.10
_diffrn_reflns_theta_max 25.10
_diffrn_reflns_theta_min 2.63
_exptl_absorpt_coefficient_mu 1.080
_exptl_absorpt_correction_T_max 0.7713
_exptl_absorpt_correction_T_min 0.7346
_exptl_absorpt_correction_type multi-scan
_exptl_absorpt_process_details SADABS
_exptl_crystal_colour red
_exptl_crystal_density_diffrn 1.620
_exptl_crystal_density_method 'not measured'
_exptl_crystal_description block
_exptl_crystal_F_000 820
_exptl_crystal_size_max 0.30
_exptl_crystal_size_mid 0.26
_exptl_crystal_size_min 0.25
_refine_diff_density_max 0.874
_refine_diff_density_min -0.414
_refine_diff_density_rms 0.106
_refine_ls_extinction_method none
_refine_ls_goodness_of_fit_ref 1.075
_refine_ls_hydrogen_treatment constr
_refine_ls_matrix_type full
_refine_ls_number_parameters 129
_refine_ls_number_reflns 1538
_refine_ls_number_restraints 0
_refine_ls_restrained_S_all 1.075
_refine_ls_R_factor_all 0.0897
_refine_ls_R_factor_gt 0.0642
_refine_ls_shift/su_max 0.000
_refine_ls_shift/su_mean 0.000
_refine_ls_structure_factor_coef Fsqd
_refine_ls_weighting_details 'calc w=1/[\s^2^(Fo^2^)+(0.1026P)^2^+2.8144P] where P=(Fo^2^+2Fc^2^)/3'
_refine_ls_weighting_scheme calc
_refine_ls_wR_factor_gt 0.1755
_refine_ls_wR_factor_ref 0.1940
_reflns_number_gt 1105
_reflns_number_total 1538
_reflns_threshold_expression >2sigma(I)
_cod_data_source_file c4ce02008a2.cif
_cod_data_source_block 1
_cod_depositor_comments 'Adding full bibliography for 7218604--7218608.cif.'
_cod_original_sg_symbol_H-M 'C2/m  '
_cod_database_code 7218604

loop_
_symmetry_equiv_pos_as_xyz
'x, y, z'
'-x, y, -z'
'x+1/2, y+1/2, z'
'-x+1/2, y+1/2, -z'
'-x, -y, -z'
'x, -y, z'
'-x+1/2, -y+1/2, -z'
'x+1/2, -y+1/2, z'

loop_
_atom_site_label
_atom_site_type_symbol
_atom_site_fract_x
_atom_site_fract_y
_atom_site_fract_z
_atom_site_U_iso_or_equiv
_atom_site_adp_type
_atom_site_occupancy
_atom_site_symmetry_multiplicity
_atom_site_calc_flag
_atom_site_refinement_flags
Co1 Co 0.0000 0.5000 0.5000 0.0286(4) Uani 1 4 d S
Co2 Co 0.0000 0.0000 0.0000 0.0394(5) Uani 1 4 d S
O1 O -0.0678(3) 0.3501(3) 0.1870(7) 0.0641(15) Uani 1 1 d .
O2 O 0.0566(3) 0.4055(3) 0.3484(7) 0.0560(13) Uani 1 1 d .
O3 O 0.0740(3) 0.0977(2) -0.1085(5) 0.0419(10) Uani 1 1 d .
O4 O 0.1292(3) 0.5000 0.6724(7) 0.0409(14) Uani 1 2 d S
N1 N 0.0820(6) 0.0000 0.2538(10) 0.052(2) Uani 1 2 d S
N2 N 0.1051(3) 0.1569(3) 0.0140(6) 0.0346(11) Uani 1 1 d .
C1 C 0.0159(4) 0.3509(4) 0.2461(8) 0.0403(14) Uani 1 1 d .
C2 C 0.0787(4) 0.2801(3) 0.1861(7) 0.0332(12) Uani 1 1 d .
C3 C 0.1692(4) 0.2736(4) 0.2697(8) 0.0435(15) Uani 1 1 d .
H3 H 0.1907 0.3125 0.3599 0.052 Uiso 1 1 calc R
C4 C 0.2273(4) 0.2103(4) 0.2204(8) 0.0454(15) Uani 1 1 d .
H4 H 0.2887 0.2073 0.2736 0.054 Uiso 1 1 calc R
C5 C 0.1937(4) 0.1512(4) 0.0916(8) 0.0451(15) Uani 1 1 d .
H5 H 0.2322 0.1074 0.0583 0.054 Uiso 1 1 calc R
C6 C 0.0470(3) 0.2214(3) 0.0540(7) 0.0315(12) Uani 1 1 d .
C7 C 0.1253(9) 0.0000 0.3881(19) 0.076(3) Uani 1 2 d S
C8 C 0.1888(12) 0.0000 0.5661(16) 0.123(6) Uani 1 2 d S
H8A H 0.2503 0.0178 0.5458 0.148 Uiso 0.50 1 d PR
H8B H 0.1915 -0.0571 0.6163 0.148 Uiso 0.50 1 d PR
H8C H 0.1648 0.0393 0.6482 0.148 Uiso 0.50 1 d PR
O5 O 0.3335(6) 0.0000 0.9157(13) 0.097(3) Uani 1 2 d S

loop_
_atom_site_aniso_label
_atom_site_aniso_U_11
_atom_site_aniso_U_22
_atom_site_aniso_U_33
_atom_site_aniso_U_23
_atom_site_aniso_U_13
_atom_site_aniso_U_12
Co1 0.0287(8) 0.0224(8) 0.0345(8) 0.000 0.0031(6) 0.000
Co2 0.0620(11) 0.0210(8) 0.0352(9) 0.000 0.0064(8) 0.000
O1 0.033(2) 0.065(3) 0.092(4) -0.047(3) -0.001(2) 0.006(2)
O2 0.037(2) 0.051(3) 0.079(3) -0.039(3) -0.001(2) 0.001(2)
O3 0.060(3) 0.028(2) 0.040(2) -0.0073(18) 0.0116(19) -0.0016(18)
O4 0.026(3) 0.048(4) 0.047(3) 0.000 0.001(2) 0.000
N1 0.079(6) 0.036(4) 0.037(4) 0.000 -0.003(4) 0.000
N2 0.045(3) 0.025(2) 0.036(2) 0.002(2) 0.013(2) 0.004(2)
C1 0.036(3) 0.030(3) 0.057(4) -0.011(3) 0.014(3) -0.002(3)
C2 0.035(3) 0.028(3) 0.039(3) -0.002(2) 0.010(2) 0.000(2)
C3 0.040(3) 0.042(4) 0.048(4) -0.005(3) 0.002(3) -0.002(3)
C4 0.042(3) 0.044(4) 0.050(4) 0.001(3) 0.003(3) 0.009(3)
C5 0.048(4) 0.039(3) 0.050(4) 0.006(3) 0.013(3) 0.017(3)
C6 0.036(3) 0.024(3) 0.037(3) 0.005(2) 0.010(2) 0.001(2)
C7 0.097(9) 0.053(7) 0.081(9) 0.000 0.024(8) 0.000
C8 0.176(16) 0.137(15) 0.046(7) 0.000 -0.026(9) 0.000
O5 0.090(6) 0.104(7) 0.102(7) 0.000 0.039(5) 0.000

loop_
_atom_type_symbol
_atom_type_description
_atom_type_scat_dispersion_real
_atom_type_scat_dispersion_imag
_atom_type_scat_source
C C 0.0033 0.0016 'International Tables Vol C Tables 4.2.6.8 and 6.1.1.4'
H H 0.0000 0.0000 'International Tables Vol C Tables 4.2.6.8 and 6.1.1.4'
Co Co 0.3494 0.9721 'International Tables Vol C Tables 4.2.6.8 and 6.1.1.4'
N N 0.0061 0.0033 'International Tables Vol C Tables 4.2.6.8 and 6.1.1.4'
O O 0.0106 0.0060 'International Tables Vol C Tables 4.2.6.8 and 6.1.1.4'

loop_
_geom_angle_atom_site_label_1
_geom_angle_atom_site_label_2
_geom_angle_atom_site_label_3
_geom_angle
_geom_angle_site_symmetry_1
_geom_angle_site_symmetry_3
O2 Co1 O2 180 . 5_566
O2 Co1 O2 89.4(3) . 6_565
O2 Co1 O2 90.6(3) 5_566 6_565
O2 Co1 O2 90.6(3) . 2_556
O2 Co1 O2 89.4(3) 5_566 2_556
O2 Co1 O2 180 6_565 2_556
O2 Co1 O4 87.52(16) . .
O2 Co1 O4 92.48(16) 5_566 .
O2 Co1 O4 87.52(16) 6_565 .
O2 Co1 O4 92.48(16) 2_556 .
O2 Co1 O4 92.48(16) . 5_566
O2 Co1 O4 87.52(16) 5_566 5_566
O2 Co1 O4 92.48(15) 6_565 5_566
O2 Co1 O4 87.52(16) 2_556 5_566
O4 Co1 O4 180 . 5_566
O3 Co2 O3 86.4(2) 5 6
O3 Co2 O3 93.6(2) 5 2
O3 Co2 O3 180 6 2
O3 Co2 O3 180 5 .
O3 Co2 O3 93.6(2) 6 .
O3 Co2 O3 86.4(2) 2 .
O3 Co2 N1 84.69(18) 5 .
O3 Co2 N1 95.31(18) 6 .
O3 Co2 N1 84.69(18) 2 .
O3 Co2 N1 95.31(18) . .
O3 Co2 N1 95.31(18) 5 5
O3 Co2 N1 84.69(18) 6 5
O3 Co2 N1 95.31(18) 2 5
O3 Co2 N1 84.69(18) . 5
N1 Co2 N1 180 . 5
C1 O2 Co1 128.9(4) . .
N2 O3 Co2 112.2(3) . .
C7 N1 Co2 180 . .
O3 N2 C5 118.4(5) . .
O3 N2 C6 119.3(4) . .
C5 N2 C6 122.2(5) . .
O1 C1 O2 126.7(5) . .
O1 C1 C2 118.6(5) . .
O2 C1 C2 114.6(5) . .
C6 C2 C3 119.3(5) . .
C6 C2 C1 121.8(5) . .
C3 C2 C1 118.9(5) . .
C4 C3 C2 120.5(6) . .
C4 C3 H3 119.8 . .
C2 C3 H3 119.8 . .
C3 C4 C5 119.3(6) . .
C3 C4 H4 120.4 . .
C5 C4 H4 120.4 . .
N2 C5 C4 119.8(5) . .
N2 C5 H5 120.1 . .
C4 C5 H5 120.1 . .
N2 C6 C2 118.8(5) . .
N2 C6 C6 115.2(4) . 2
C2 C6 C6 126.0(4) . 2
N1 C7 C8 177.1(14) . .
C7 C8 H8A 109.5 . .
C7 C8 H8B 109.5 . .
H8A C8 H8B 109.5 . .
C7 C8 H8C 109.5 . .
H8A C8 H8C 109.5 . .
H8B C8 H8C 109.5 . .

loop_
_geom_bond_atom_site_label_1
_geom_bond_atom_site_label_2
_geom_bond_distance
_geom_bond_site_symmetry_2
Co1 O2 2.080(4) .
Co1 O2 2.080(4) 5_566
Co1 O2 2.080(4) 6_565
Co1 O2 2.080(4) 2_556
Co1 O4 2.138(5) .
Co1 O4 2.138(5) 5_566
Co2 O3 2.075(4) 5
Co2 O3 2.075(4) 6
Co2 O3 2.075(4) 2
Co2 O3 2.075(4) .
Co2 N1 2.115(8) .
Co2 N1 2.115(8) 5
O1 C1 1.237(7) .
O2 C1 1.241(7) .
O3 N2 1.336(6) .
N1 C7 1.119(14) .
N2 C5 1.345(7) .
N2 C6 1.361(7) .
C1 C2 1.525(7) .
C2 C6 1.381(7) .
C2 C3 1.384(7) .
C3 C4 1.371(8) .
C3 H3 0.9300 .
C4 C5 1.375(8) .
C4 H4 0.9300 .
C5 H5 0.9300 .
C6 C6 1.496(10) 2
C7 C8 1.524(19) .
C8 H8A 0.9600 .
C8 H8B 0.9599 .
C8 H8C 0.9601 .

loop_
_geom_torsion_atom_site_label_1
_geom_torsion_atom_site_label_2
_geom_torsion_atom_site_label_3
_geom_torsion_atom_site_label_4
_geom_torsion
_geom_torsion_site_symmetry_1
_geom_torsion_site_symmetry_4
O2 Co1 O2 C1 -115.7(5) 6_565 .
O2 Co1 O2 C1 64.3(5) 2_556 .
O4 Co1 O2 C1 156.8(6) . .
O4 Co1 O2 C1 -23.2(6) 5_566 .
O3 Co2 O3 N2 -130.4(3) 6 .
O3 Co2 O3 N2 49.6(3) 2 .
N1 Co2 O3 N2 -34.8(4) . .
N1 Co2 O3 N2 145.2(4) 5 .
Co2 O3 N2 C5 98.0(5) . .
Co2 O3 N2 C6 -83.1(5) . .
Co1 O2 C1 O1 13.7(10) . .
Co1 O2 C1 C2 -168.2(4) . .
O1 C1 C2 C6 7.1(9) . .
O2 C1 C2 C6 -171.1(5) . .
O1 C1 C2 C3 -171.3(6) . .
O2 C1 C2 C3 10.4(8) . .
C6 C2 C3 C4 0.9(9) . .
C1 C2 C3 C4 179.3(6) . .
C2 C3 C4 C5 -2.4(9) . .
O3 N2 C5 C4 -178.9(5) . .
C6 N2 C5 C4 2.2(8) . .
C3 C4 C5 N2 0.9(9) . .
O3 N2 C6 C2 177.4(4) . .
C5 N2 C6 C2 -3.7(8) . .
O3 N2 C6 C6 -2.9(7) . 2
C5 N2 C6 C6 175.9(5) . 2
C3 C2 C6 N2 2.1(8) . .
C1 C2 C6 N2 -176.3(5) . .
C3 C2 C6 C6 -177.5(5) . 2
C1 C2 C6 C6 4.1(9) . 2
